data_8106383
loop_
_publ_author_name
'Khalilov, Ali N.'
'Asgarova, Ayten R.'
'Gurbanov, Atash V.'
'Maharramov, Abel M.'
'Nagiyev, Farid N.'
'Brito, Iv\'an'

_publ_section_title
;
 Crystal structure of
 (Z)-2-bromo-3-(3,5-di-tert-butyl-4-hydroxyphenyl)-1-phenylprop-2-en-1-one,
 C23H27BrO2
;
_journal_issue 6
_journal_name_full 'Zeitschrift f\"ur Kristallographie - New Crystal Structures'
_journal_page_first 1019
_journal_page_last 1020
_journal_paper_doi 10.1515/ncrs-2018-0144
_journal_volume 233
_journal_year 2018
_chemical_formula_moiety 'C23 H27 Br O2'
_chemical_formula_sum 'C23 H27 Br O2'
_chemical_formula_weight 415.35
_space_group_crystal_system monoclinic
_space_group_IT_number 14
_space_group_name_Hall '-P 2yn'
_space_group_name_H-M_alt 'P 1 21/n 1'
_atom_sites_solution_hydrogens mixed
_atom_sites_solution_primary difmap
_atom_sites_solution_secondary difmap
_cell_angle_alpha 90
_cell_angle_beta 97.683(4)
_cell_angle_gamma 90
_cell_formula_units_Z 4
_cell_length_a 10.3200(18)
_cell_length_b 15.905(3)
_cell_length_c 12.913(2)
_cell_measurement_reflns_used 7894
_cell_measurement_temperature 296(2)
_cell_measurement_theta_max 33.22
_cell_measurement_theta_min 2.37
_cell_volume 2100.5(6)
_computing_cell_refinement 'Bruker SAINT [7]'
_computing_data_collection 'Bruker APEX2 [7]'
_computing_data_reduction 'Bruker SAINT [7]'
_computing_molecular_graphics 'OLEX2 (Dolomanov, et al. 2009) [9]'
_computing_publication_material 'Bruker SHELXTL  [8]'
_computing_structure_refinement 'SHELXL-2014/7 (Sheldrick, 2015)[8]'
_computing_structure_solution 'SHELXS-97 (Sheldrick 2008)[8]'
_diffrn_ambient_temperature 296(2)
_diffrn_measured_fraction_theta_full 0.999
_diffrn_measured_fraction_theta_max 0.999
_diffrn_measurement_device_type 'Bruker APEX-II CCD'
_diffrn_measurement_method '\f and \w scans'
_diffrn_radiation_type MoK\a
_diffrn_radiation_wavelength 0.71073
_diffrn_reflns_av_R_equivalents 0.0215
_diffrn_reflns_av_unetI/netI 0.0171
_diffrn_reflns_Laue_measured_fraction_full 0.999
_diffrn_reflns_Laue_measured_fraction_max 0.999
_diffrn_reflns_limit_h_max 13
_diffrn_reflns_limit_h_min -13
_diffrn_reflns_limit_k_max 20
_diffrn_reflns_limit_k_min -20
_diffrn_reflns_limit_l_max 16
_diffrn_reflns_limit_l_min -16
_diffrn_reflns_number 21854
_diffrn_reflns_point_group_measured_fraction_full 0.999
_diffrn_reflns_point_group_measured_fraction_max 0.999
_diffrn_reflns_theta_full 25.242
_diffrn_reflns_theta_max 27.000
_diffrn_reflns_theta_min 2.042
_exptl_absorpt_coefficient_mu 1.970
_exptl_absorpt_correction_T_max 0.742
_exptl_absorpt_correction_T_min 0.720
_exptl_absorpt_correction_type multi-scan
_exptl_absorpt_process_details 'SADABS (Bruker, 2005)'
_exptl_crystal_colour colorless
_exptl_crystal_density_diffrn 1.313
_exptl_crystal_description prism
_exptl_crystal_F_000 864
_exptl_crystal_size_max 0.170
_exptl_crystal_size_mid 0.150
_exptl_crystal_size_min 0.150
_refine_diff_density_max 0.449
_refine_diff_density_min -0.261
_refine_diff_density_rms 0.049
_refine_ls_extinction_coef .
_refine_ls_extinction_method SHELXTL
_refine_ls_goodness_of_fit_ref 1.041
_refine_ls_hydrogen_treatment constr
_refine_ls_matrix_type full
_refine_ls_number_parameters 241
_refine_ls_number_reflns 4591
_refine_ls_number_restraints 2
_refine_ls_restrained_S_all 1.052
_refine_ls_R_factor_all 0.0440
_refine_ls_R_factor_gt 0.0319
_refine_ls_shift/su_max 0.001
_refine_ls_shift/su_mean 0.000
_refine_ls_structure_factor_coef Fsqd
_refine_ls_weighting_details 'w=1/[\s^2^(Fo^2^)+(0.0428P)^2^+0.9490P] where P=(Fo^2^+2Fc^2^)/3'
_refine_ls_weighting_scheme calc
_refine_ls_wR_factor_gt 0.0809
_refine_ls_wR_factor_ref 0.0872
_reflns_Friedel_coverage 0.000
_reflns_Friedel_fraction_full .
_reflns_Friedel_fraction_max .
_reflns_number_gt 3732
_reflns_number_total 4591
_reflns_threshold_expression 'I > 2\s(I)'
_cod_data_source_file suppl_ncrs-2018-0144_suppl.cif
_cod_data_source_block NEW
_cod_original_cell_volume 2100.6(6)
_cod_original_sg_symbol_H-M 'P 21/n'
_cod_database_code 8106383
_shelx_space_group_comment
;
The symmetry employed for this shelxl refinement is uniquely defined
by the following loop, which should always be used as a source of
symmetry information in preference to the above space-group names.
They are only intended as comments.
;
_shelx_estimated_absorpt_t_min 0.731
_shelx_estimated_absorpt_t_max 0.757
_publcif_info_exptl_table_max_cols 4
_publcif_info_exptl_table_use_headnotes n

loop_
_space_group_symop_operation_xyz
'x, y, z'
'-x+1/2, y+1/2, -z+1/2'
'-x, -y, -z'
'x-1/2, -y-1/2, z-1/2'

loop_
_atom_site_label
_atom_site_type_symbol
_atom_site_fract_x
_atom_site_fract_y
_atom_site_fract_z
_atom_site_U_iso_or_equiv
_atom_site_adp_type
_atom_site_occupancy
_atom_site_site_symmetry_order
_atom_site_calc_flag
_atom_site_refinement_flags_posn
_atom_site_refinement_flags_adp
_atom_site_refinement_flags_occupancy
_atom_site_disorder_assembly
_atom_site_disorder_group
Br1 Br 0.72766(2) 0.11800(2) 0.95063(2) 0.04809(9) Uani 1 1 d . . . . .
O1 O 0.68221(17) 0.02921(12) 0.74815(15) 0.0646(5) Uani 1 1 d . . . . .
O2 O 0.2748(2) 0.31050(11) 1.21175(16) 0.0750(6) Uani 1 1 d . . . . .
H2O H 0.3136 0.3584 1.2133 0.113 Uiso 1 1 d DR U . . .
C1 C 0.4684(2) -0.02245(13) 0.73662(15) 0.0396(4) Uani 1 1 d . . . . .
C2 C 0.3873(2) -0.06645(14) 0.79337(17) 0.0468(5) Uani 1 1 d . . . . .
H2A H 0.3974 -0.0614 0.8658 0.056 Uiso 1 1 calc R U . . .
C3 C 0.2910(3) -0.11803(16) 0.7434(2) 0.0629(7) Uani 1 1 d . . . . .
H3A H 0.2366 -0.1474 0.7824 0.075 Uiso 1 1 calc R U . . .
C4 C 0.2749(3) -0.12634(19) 0.6372(3) 0.0729(8) Uani 1 1 d . . . . .
H4A H 0.2095 -0.1609 0.6039 0.087 Uiso 1 1 calc R U . . .
C5 C 0.3556(4) -0.0836(2) 0.5804(2) 0.0854(10) Uani 1 1 d . . . . .
H5A H 0.3455 -0.0893 0.5081 0.102 Uiso 1 1 calc R U . . .
C6 C 0.4512(3) -0.0323(2) 0.6291(2) 0.0727(8) Uani 1 1 d . . . . .
H6A H 0.5057 -0.0036 0.5894 0.087 Uiso 1 1 calc R U . . .
C7 C 0.5797(2) 0.03023(13) 0.78504(16) 0.0415(5) Uani 1 1 d . . . . .
C8 C 0.56493(19) 0.08382(13) 0.87725(15) 0.0364(4) Uani 1 1 d . . . . .
C9 C 0.4505(2) 0.10827(13) 0.90392(16) 0.0388(4) Uani 1 1 d . . . . .
H9A H 0.3790 0.0857 0.8615 0.047 Uiso 1 1 calc R U . . .
C10 C 0.41368(19) 0.16345(13) 0.98636(15) 0.0375(4) Uani 1 1 d . . . . .
C11 C 0.4870(2) 0.23193(13) 1.02806(16) 0.0401(4) Uani 1 1 d . . . . .
H11A H 0.5658 0.2439 1.0036 0.048 Uiso 1 1 calc R U . . .
C12 C 0.4467(2) 0.28288(13) 1.10493(16) 0.0394(4) Uani 1 1 d . . . . .
C13 C 0.3266(2) 0.26307(13) 1.13903(16) 0.0422(5) Uani 1 1 d . . . . .
C14 C 0.2498(2) 0.19411(13) 1.10084(16) 0.0408(5) Uani 1 1 d . . . . .
C15 C 0.2956(2) 0.14626(14) 1.02373(17) 0.0400(4) Uani 1 1 d . . . . .
H15A H 0.2458 0.1009 0.9958 0.048 Uiso 1 1 calc R U . . .
C16 C 0.5316(2) 0.35910(15) 1.14972(19) 0.0489(5) Uani 1 1 d . . . . .
C17 C 0.6586(3) 0.3630(2) 1.1025(3) 0.0834(10) Uani 1 1 d . . . . .
H17A H 0.7092 0.4103 1.1310 0.125 Uiso 1 1 calc R U . . .
H17B H 0.6395 0.3691 1.0281 0.125 Uiso 1 1 calc R U . . .
H17C H 0.7074 0.3122 1.1187 0.125 Uiso 1 1 calc R U . . .
C18 C 0.5654(4) 0.3497(2) 1.2696(3) 0.0868(10) Uani 1 1 d . . . . .
H18A H 0.5946 0.4028 1.2994 0.130 Uiso 1 1 calc R U . . .
H18B H 0.6335 0.3087 1.2850 0.130 Uiso 1 1 calc R U . . .
H18C H 0.4891 0.3319 1.2987 0.130 Uiso 1 1 calc DR U . . .
C19 C 0.4611(3) 0.44145(15) 1.1238(2) 0.0626(7) Uani 1 1 d . . . . .
H19A H 0.5225 0.4830 1.1071 0.094 Uiso 1 1 calc R U . . .
H19B H 0.4212 0.4599 1.1828 0.094 Uiso 1 1 calc DR U . . .
H19C H 0.3949 0.4336 1.0649 0.094 Uiso 1 1 calc R U . . .
C20 C 0.1187(2) 0.17365(15) 1.1410(2) 0.0514(6) Uani 1 1 d . . . . .
C21 C 0.1387(3) 0.16141(19) 1.2597(2) 0.0716(8) Uani 1 1 d . . . . .
H21A H 0.2054 0.1200 1.2783 0.107 Uiso 1 1 calc R U . . .
H21B H 0.0583 0.1428 1.2820 0.107 Uiso 1 1 calc R U . . .
H21C H 0.1648 0.2137 1.2932 0.107 Uiso 1 1 calc R U . . .
C22 C 0.0199(3) 0.24498(19) 1.1092(3) 0.0796(9) Uani 1 1 d . . . . .
H22A H 0.0080 0.2511 1.0345 0.119 Uiso 1 1 calc R U . . .
H22B H 0.0526 0.2967 1.1410 0.119 Uiso 1 1 calc R U . . .
H22C H -0.0624 0.2315 1.1322 0.119 Uiso 1 1 calc R U . . .
C23 C 0.0592(2) 0.09225(17) 1.0920(2) 0.0616(7) Uani 1 1 d . . . . .
H23A H 0.1191 0.0466 1.1091 0.092 Uiso 1 1 calc R U . . .
H23B H 0.0424 0.0986 1.0175 0.092 Uiso 1 1 calc R U . . .
H23C H -0.0214 0.0806 1.1188 0.092 Uiso 1 1 calc R U . . .

loop_
_atom_site_aniso_label
_atom_site_aniso_U_11
_atom_site_aniso_U_22
_atom_site_aniso_U_33
_atom_site_aniso_U_23
_atom_site_aniso_U_13
_atom_site_aniso_U_12
Br1 0.03498(12) 0.06490(16) 0.04504(14) -0.00699(10) 0.00774(9) -0.00262(10)
O1 0.0607(10) 0.0692(11) 0.0721(12) -0.0231(9) 0.0388(9) -0.0175(9)
O2 0.1032(15) 0.0529(11) 0.0810(13) -0.0295(9) 0.0566(12) -0.0188(10)
C1 0.0457(11) 0.0404(11) 0.0343(10) -0.0043(8) 0.0117(8) -0.0015(9)
C2 0.0549(13) 0.0470(12) 0.0392(11) 0.0017(9) 0.0095(10) -0.0065(10)
C3 0.0620(16) 0.0566(15) 0.0705(18) -0.0017(13) 0.0103(13) -0.0167(12)
C4 0.0681(18) 0.0720(19) 0.075(2) -0.0243(15) -0.0036(15) -0.0158(15)
C5 0.098(2) 0.113(3) 0.0444(15) -0.0243(16) 0.0064(15) -0.026(2)
C6 0.087(2) 0.096(2) 0.0391(13) -0.0124(14) 0.0211(13) -0.0310(17)
C7 0.0489(12) 0.0391(11) 0.0402(11) -0.0008(9) 0.0193(9) -0.0038(9)
C8 0.0370(10) 0.0395(10) 0.0332(10) -0.0005(8) 0.0066(8) -0.0030(8)
C9 0.0377(10) 0.0419(11) 0.0360(10) -0.0076(8) 0.0024(8) -0.0011(9)
C10 0.0353(10) 0.0416(11) 0.0351(10) -0.0065(8) 0.0026(8) 0.0050(8)
C11 0.0358(10) 0.0422(11) 0.0422(11) -0.0046(9) 0.0050(8) 0.0020(9)
C12 0.0439(11) 0.0356(10) 0.0374(10) -0.0026(8) 0.0009(8) 0.0014(9)
C13 0.0544(12) 0.0368(11) 0.0380(11) -0.0051(8) 0.0153(9) 0.0020(9)
C14 0.0415(11) 0.0395(11) 0.0427(11) -0.0028(9) 0.0107(9) 0.0037(9)
C15 0.0349(10) 0.0398(11) 0.0446(11) -0.0077(9) 0.0026(8) 0.0008(9)
C16 0.0487(12) 0.0451(12) 0.0521(13) -0.0137(10) 0.0038(10) -0.0047(10)
C17 0.0496(15) 0.0702(19) 0.132(3) -0.0403(19) 0.0185(17) -0.0157(14)
C18 0.104(3) 0.078(2) 0.0682(19) -0.0186(16) -0.0237(18) -0.0077(19)
C19 0.0675(16) 0.0423(13) 0.0813(19) -0.0042(12) 0.0226(14) -0.0077(12)
C20 0.0494(13) 0.0434(12) 0.0658(15) -0.0060(11) 0.0243(11) 0.0005(10)
C21 0.089(2) 0.0648(17) 0.0683(18) -0.0096(14) 0.0382(16) -0.0181(15)
C22 0.0538(16) 0.0636(18) 0.128(3) 0.0012(18) 0.0354(17) 0.0123(14)
C23 0.0437(13) 0.0595(15) 0.085(2) -0.0123(14) 0.0204(13) -0.0087(11)

loop_
_atom_type_symbol
_atom_type_description
_atom_type_scat_dispersion_real
_atom_type_scat_dispersion_imag
_atom_type_scat_source
C C 0.0033 0.0016 'International Tables Vol C Tables 4.2.6.8 and 6.1.1.4'
H H 0.0000 0.0000 'International Tables Vol C Tables 4.2.6.8 and 6.1.1.4'
O O 0.0106 0.0060 'International Tables Vol C Tables 4.2.6.8 and 6.1.1.4'
Br Br -0.2901 2.4595 'International Tables Vol C Tables 4.2.6.8 and 6.1.1.4'

loop_
_geom_angle_atom_site_label_1
_geom_angle_atom_site_label_2
_geom_angle_atom_site_label_3
_geom_angle
_geom_angle_site_symmetry_1
_geom_angle_site_symmetry_3
C13 O2 H2O 106.3 . .
C2 C1 C6 118.1(2) . .
C2 C1 C7 123.52(19) . .
C6 C1 C7 118.2(2) . .
C1 C2 C3 120.3(2) . .
C1 C2 H2A 119.9 . .
C3 C2 H2A 119.9 . .
C4 C3 C2 120.7(3) . .
C4 C3 H3A 119.6 . .
C2 C3 H3A 119.6 . .
C5 C4 C3 119.4(3) . .
C5 C4 H4A 120.3 . .
C3 C4 H4A 120.3 . .
C4 C5 C6 120.4(3) . .
C4 C5 H5A 119.8 . .
C6 C5 H5A 119.8 . .
C5 C6 C1 121.1(3) . .
C5 C6 H6A 119.4 . .
C1 C6 H6A 119.4 . .
O1 C7 C8 120.5(2) . .
O1 C7 C1 119.33(19) . .
C8 C7 C1 120.15(17) . .
C9 C8 C7 124.27(19) . .
C9 C8 Br1 122.99(16) . .
C7 C8 Br1 112.70(14) . .
C8 C9 C10 133.34(19) . .
C8 C9 H9A 113.3 . .
C10 C9 H9A 113.3 . .
C11 C10 C15 118.28(18) . .
C11 C10 C9 124.59(19) . .
C15 C10 C9 117.12(18) . .
C12 C11 C10 122.23(19) . .
C12 C11 H11A 118.9 . .
C10 C11 H11A 118.9 . .
C11 C12 C13 117.06(19) . .
C11 C12 C16 120.72(19) . .
C13 C12 C16 122.22(19) . .
O2 C13 C14 114.71(19) . .
O2 C13 C12 122.25(19) . .
C14 C13 C12 123.03(18) . .
C15 C14 C13 116.82(19) . .
C15 C14 C20 121.54(19) . .
C13 C14 C20 121.63(18) . .
C14 C15 C10 122.5(2) . .
C14 C15 H15A 118.7 . .
C10 C15 H15A 118.7 . .
C19 C16 C17 106.9(2) . .
C19 C16 C18 110.0(2) . .
C17 C16 C18 108.3(3) . .
C19 C16 C12 111.1(2) . .
C17 C16 C12 110.82(19) . .
C18 C16 C12 109.6(2) . .
C16 C17 H17A 109.5 . .
C16 C17 H17B 109.5 . .
H17A C17 H17B 109.5 . .
C16 C17 H17C 109.5 . .
H17A C17 H17C 109.5 . .
H17B C17 H17C 109.5 . .
C16 C18 H18A 109.5 . .
C16 C18 H18B 109.5 . .
H18A C18 H18B 109.5 . .
C16 C18 H18C 109.5 . .
H18A C18 H18C 109.5 . .
H18B C18 H18C 109.5 . .
C16 C19 H19A 109.5 . .
C16 C19 H19B 109.5 . .
H19A C19 H19B 109.5 . .
C16 C19 H19C 109.5 . .
H19A C19 H19C 109.5 . .
H19B C19 H19C 109.5 . .
C21 C20 C23 107.4(2) . .
C21 C20 C22 110.9(2) . .
C23 C20 C22 107.3(2) . .
C21 C20 C14 110.8(2) . .
C23 C20 C14 111.06(18) . .
C22 C20 C14 109.4(2) . .
C20 C21 H21A 109.5 . .
C20 C21 H21B 109.5 . .
H21A C21 H21B 109.5 . .
C20 C21 H21C 109.5 . .
H21A C21 H21C 109.5 . .
H21B C21 H21C 109.5 . .
C20 C22 H22A 109.5 . .
C20 C22 H22B 109.5 . .
H22A C22 H22B 109.5 . .
C20 C22 H22C 109.5 . .
H22A C22 H22C 109.5 . .
H22B C22 H22C 109.5 . .
C20 C23 H23A 109.5 . .
C20 C23 H23B 109.5 . .
H23A C23 H23B 109.5 . .
C20 C23 H23C 109.5 . .
H23A C23 H23C 109.5 . .
H23B C23 H23C 109.5 . .

loop_
_geom_bond_atom_site_label_1
_geom_bond_atom_site_label_2
_geom_bond_distance
_geom_bond_site_symmetry_2
Br1 C8 1.894(2) .
O1 C7 1.217(3) .
O2 C13 1.368(2) .
O2 H2O 0.8601 .
C1 C2 1.375(3) .
C1 C6 1.384(3) .
C1 C7 1.490(3) .
C2 C3 1.381(3) .
C2 H2A 0.9300 .
C3 C4 1.366(4) .
C3 H3A 0.9300 .
C4 C5 1.362(5) .
C4 H4A 0.9300 .
C5 C6 1.367(4) .
C5 H5A 0.9300 .
C6 H6A 0.9300 .
C7 C8 1.489(3) .
C8 C9 1.332(3) .
C9 C10 1.468(3) .
C9 H9A 0.9300 .
C10 C11 1.393(3) .
C10 C15 1.396(3) .
C11 C12 1.388(3) .
C11 H11A 0.9300 .
C12 C13 1.405(3) .
C12 C16 1.561(3) .
C13 C14 1.403(3) .
C14 C15 1.385(3) .
C14 C20 1.548(3) .
C15 H15A 0.9300 .
C16 C19 1.514(4) .
C16 C17 1.519(4) .
C16 C18 1.547(4) .
C17 H17A 0.9600 .
C17 H17B 0.9600 .
C17 H17C 0.9600 .
C18 H18A 0.9600 .
C18 H18B 0.9600 .
C18 H18C 0.9600 .
C19 H19A 0.9600 .
C19 H19B 0.9600 .
C19 H19C 0.9600 .
C20 C21 1.531(4) .
C20 C23 1.533(3) .
C20 C22 1.544(4) .
C21 H21A 0.9600 .
C21 H21B 0.9600 .
C21 H21C 0.9600 .
C22 H22A 0.9600 .
C22 H22B 0.9600 .
C22 H22C 0.9600 .
C23 H23A 0.9600 .
C23 H23B 0.9600 .
C23 H23C 0.9600 .

loop_
_geom_hbond_atom_site_label_D
_geom_hbond_atom_site_label_H
_geom_hbond_atom_site_label_A
_geom_hbond_distance_DH
_geom_hbond_distance_HA
_geom_hbond_distance_DA
_geom_hbond_angle_DHA
_geom_hbond_site_symmetry_A
O2 H2O O1 0.86 2.32 2.784(3) 113.8 4_566

loop_
_geom_torsion_atom_site_label_1
_geom_torsion_atom_site_label_2
_geom_torsion_atom_site_label_3
_geom_torsion_atom_site_label_4
_geom_torsion
_geom_torsion_site_symmetry_1
_geom_torsion_site_symmetry_2
_geom_torsion_site_symmetry_3
_geom_torsion_site_symmetry_4
C6 C1 C2 C3 -0.7(4) . . . .
C7 C1 C2 C3 -176.1(2) . . . .
C1 C2 C3 C4 0.1(4) . . . .
C2 C3 C4 C5 0.4(5) . . . .
C3 C4 C5 C6 -0.4(6) . . . .
C4 C5 C6 C1 -0.2(6) . . . .
C2 C1 C6 C5 0.7(5) . . . .
C7 C1 C6 C5 176.3(3) . . . .
C2 C1 C7 O1 139.7(2) . . . .
C6 C1 C7 O1 -35.7(3) . . . .
C2 C1 C7 C8 -40.7(3) . . . .
C6 C1 C7 C8 144.0(2) . . . .
O1 C7 C8 C9 159.4(2) . . . .
C1 C7 C8 C9 -20.2(3) . . . .
O1 C7 C8 Br1 -18.1(3) . . . .
C1 C7 C8 Br1 162.20(16) . . . .
C7 C8 C9 C10 -176.3(2) . . . .
Br1 C8 C9 C10 1.1(4) . . . .
C8 C9 C10 C11 30.4(4) . . . .
C8 C9 C10 C15 -150.7(2) . . . .
C15 C10 C11 C12 0.1(3) . . . .
C9 C10 C11 C12 179.0(2) . . . .
C10 C11 C12 C13 -0.6(3) . . . .
C10 C11 C12 C16 -180.0(2) . . . .
C11 C12 C13 O2 -177.7(2) . . . .
C16 C12 C13 O2 1.7(3) . . . .
C11 C12 C13 C14 1.6(3) . . . .
C16 C12 C13 C14 -179.0(2) . . . .
O2 C13 C14 C15 177.3(2) . . . .
C12 C13 C14 C15 -2.0(3) . . . .
O2 C13 C14 C20 -1.3(3) . . . .
C12 C13 C14 C20 179.4(2) . . . .
C13 C14 C15 C10 1.5(3) . . . .
C20 C14 C15 C10 -179.9(2) . . . .
C11 C10 C15 C14 -0.6(3) . . . .
C9 C10 C15 C14 -179.5(2) . . . .
C11 C12 C16 C19 115.4(2) . . . .
C13 C12 C16 C19 -64.0(3) . . . .
C11 C12 C16 C17 -3.3(3) . . . .
C13 C12 C16 C17 177.4(2) . . . .
C11 C12 C16 C18 -122.8(3) . . . .
C13 C12 C16 C18 57.9(3) . . . .
C15 C14 C20 C21 124.4(2) . . . .
C13 C14 C20 C21 -57.0(3) . . . .
C15 C14 C20 C23 5.2(3) . . . .
C13 C14 C20 C23 -176.3(2) . . . .
C15 C14 C20 C22 -113.0(3) . . . .
C13 C14 C20 C22 65.5(3) . . . .

loop_
_publcif_info_datablock.id
_publcif_info_datablock.publ_exptl
_publcif_info_datablock.publ_geom
_publcif_info_datablock.structure
{2183d8ad-5828-40b0-ac5e-add7c0d7a79a} y y y

loop_
_publcif_info_exptl_table_extra_item
sin_theta_over_lambda_max

loop_
_publcif_info_tables.block_id
_publcif_info_tables.reference_item
{2183d8ad-5828-40b0-ac5e-add7c0d7a79a} '_publcif_info_datablock.publ_exptl'

loop_
_publcif_info_cif.paper_type
EE
